data_7708699
loop_
_publ_author_name
'Lahiri, Goutam Kumar'
'Bera, Sudip Kumar'

_publ_section_title
;
 Structural and electronic forms of doubly oxido/Pz and triply oxido/(Pz)2
 bridged mixed valent and isovalent diruthenium complexes (Pz=Pyrazolate)
;
_journal_name_full 'Dalton Transactions'
_journal_paper_doi 10.1039/D1DT03076K
_journal_year 2021
_chemical_formula_moiety 'C23 H31 N2 O9 Ru2'
_chemical_formula_sum 'C23 H31 N2 O9 Ru2'
_chemical_formula_weight 681.64
_space_group_crystal_system monoclinic
_space_group_IT_number 15
_space_group_name_Hall '-C 2yc'
_space_group_name_H-M_alt 'C 1 2/c 1'
_atom_sites_solution_hydrogens geom
_atom_sites_solution_primary dual
_audit_creation_date 2021-07-03
_audit_creation_method
;
Olex2 1.3
(compiled 2020.11.12 svn.r5f609507 for OlexSys, GUI svn.r6272)
;
_audit_update_record
;
2021-07-25 deposited with the CCDC.	2021-11-04 downloaded from the CCDC.
;
_cell_angle_alpha 90
_cell_angle_beta 109.249(2)
_cell_angle_gamma 90
_cell_formula_units_Z 8
_cell_length_a 30.4609(5)
_cell_length_b 8.14030(10)
_cell_length_c 23.6002(4)
_cell_measurement_reflns_used 8446
_cell_measurement_temperature 293(2)
_cell_measurement_theta_max 72.5830
_cell_measurement_theta_min 3.0520
_cell_volume 5524.77(16)
_computing_cell_refinement 'CrysAlisPro 1.171.39.46 (Rigaku OD, 2018)'
_computing_data_collection 'CrysAlisPro 1.171.39.46 (Rigaku OD, 2018)'
_computing_data_reduction 'CrysAlisPro 1.171.39.46 (Rigaku OD, 2018)'
_computing_molecular_graphics 'Olex2 1.3 (Dolomanov et al., 2009)'
_computing_publication_material 'Olex2 1.3 (Dolomanov et al., 2009)'
_computing_structure_refinement 'SHELXL 2018/3 (Sheldrick, 2015)'
_computing_structure_solution 'SHELXT 2014/4 (Sheldrick, 2014)'
_diffrn_ambient_temperature 293(2)
_diffrn_detector 'CCD plate'
_diffrn_measured_fraction_theta_full 0.997
_diffrn_measured_fraction_theta_max 0.997
_diffrn_measurement_details
;
List of Runs (angles in degrees, time in seconds):

  # Type    Start    End  Width  t~exp~   \w     \q     \k     \f   Frames
#--------------------------------------------------------------------------
  1  \w   -191.00 -11.00   1.00    1.00    -- -101.00   0.00 108.00  180
  2  \w   -122.00  -8.00   1.00    1.00    --  -32.00 -72.00 -36.00  114
  3  \w   -135.00 -13.00   1.00    1.00    -- -101.00  72.00 108.00  122
  4  \w   -135.00 -15.00   1.00    1.00    -- -101.00  72.00-180.00  120
  5  \w    -53.00  35.00   1.00    1.00    --  -32.00   0.00 108.00   88
  6  \w    -96.00 -17.00   1.00    1.00    -- -101.00  72.00-108.00   79
  7  \w    -44.00 -14.00   1.00    1.00    -- -101.00  72.00 -36.00   30
  8  \w   -191.00-161.00   1.00    1.00    -- -101.00 -72.00-108.00   30
  9  \w   -191.00-125.00   1.00    1.00    -- -101.00 -72.00  36.00   66
 10  \w    -97.00 -67.00   1.00    1.00    -- -101.00 -72.00 -36.00   30
 11  \w   -135.00-105.00   1.00    1.00    -- -101.00  72.00  36.00   30
 12  \w   -191.00 -58.00   1.00    1.00    -- -101.00   0.00-180.00  133
 13  \w   -191.00 -69.00   1.00    1.00    -- -101.00 -72.00-180.00  122
 14  \w    -96.00 -48.00   1.00    1.00    --  -32.00   0.00  36.00   48
;
_diffrn_measurement_device 'abstract diffractometer'
_diffrn_measurement_device_type 'dtrek-CrysAlisPro-abstract goniometer imported rigaku-d*trek images'
_diffrn_measurement_method '\w scans'
_diffrn_orient_matrix_type 'CrysAlisPro convention (1999,Acta A55,543-557)'
_diffrn_orient_matrix_UB_11 0.0440007000
_diffrn_orient_matrix_UB_12 -0.0853562000
_diffrn_orient_matrix_UB_13 0.0415569000
_diffrn_orient_matrix_UB_21 -0.0191558000
_diffrn_orient_matrix_UB_22 0.0134989000
_diffrn_orient_matrix_UB_23 0.0526511000
_diffrn_orient_matrix_UB_31 -0.0237923000
_diffrn_orient_matrix_UB_32 -0.1683433000
_diffrn_orient_matrix_UB_33 -0.0168243000
_diffrn_radiation_monochromator graphite
_diffrn_radiation_probe x-ray
_diffrn_radiation_type 'Cu K\a'
_diffrn_radiation_wavelength 1.54184
_diffrn_reflns_av_R_equivalents 0.1051
_diffrn_reflns_av_unetI/netI 0.0750
_diffrn_reflns_Laue_measured_fraction_full 0.997
_diffrn_reflns_Laue_measured_fraction_max 0.997
_diffrn_reflns_limit_h_max 35
_diffrn_reflns_limit_h_min -35
_diffrn_reflns_limit_k_max 9
_diffrn_reflns_limit_k_min -9
_diffrn_reflns_limit_l_max 27
_diffrn_reflns_limit_l_min -27
_diffrn_reflns_number 20899
_diffrn_reflns_point_group_measured_fraction_full 0.997
_diffrn_reflns_point_group_measured_fraction_max 0.997
_diffrn_reflns_theta_full 64.997
_diffrn_reflns_theta_max 64.997
_diffrn_reflns_theta_min 3.073
_diffrn_source 'fine-focus sealed X-ray tube'
_diffrn_source_type 'Enhance (Cu) X-ray Source'
_exptl_absorpt_coefficient_mu 9.292
_exptl_absorpt_correction_T_max 1.00000
_exptl_absorpt_correction_T_min 0.21744
_exptl_absorpt_correction_type multi-scan
_exptl_absorpt_process_details
;
CrysAlisPro 1.171.39.46 (Rigaku Oxford Diffraction, 2018)
Empirical absorption correction using spherical harmonics,
 implemented in SCALE3 ABSPACK scaling algorithm.
;
_exptl_crystal_density_diffrn 1.639
_exptl_crystal_description block
_exptl_crystal_F_000 2744
_exptl_crystal_size_max 0.365
_exptl_crystal_size_mid 0.325
_exptl_crystal_size_min 0.102
_refine_diff_density_max 1.859
_refine_diff_density_min -0.965
_refine_diff_density_rms 0.226
_refine_ls_extinction_method none
_refine_ls_goodness_of_fit_ref 1.092
_refine_ls_hydrogen_treatment constr
_refine_ls_matrix_type full
_refine_ls_number_parameters 333
_refine_ls_number_reflns 4693
_refine_ls_number_restraints 0
_refine_ls_restrained_S_all 1.092
_refine_ls_R_factor_all 0.0692
_refine_ls_R_factor_gt 0.0572
_refine_ls_shift/su_max 0.001
_refine_ls_shift/su_mean 0.000
_refine_ls_structure_factor_coef Fsqd
_refine_ls_weighting_details 'w=1/[\s^2^(Fo^2^)+(0.0972P)^2^+9.3906P] where P=(Fo^2^+2Fc^2^)/3'
_refine_ls_weighting_scheme calc
_refine_ls_wR_factor_gt 0.1478
_refine_ls_wR_factor_ref 0.1622
_reflns_Friedel_coverage 0.000
_reflns_number_gt 3976
_reflns_number_total 4693
_reflns_threshold_expression 'I > 2\s(I)'
_cod_data_source_file d1dt03076k2.cif
_cod_data_source_block 1a
_cod_database_code 7708699
_shelx_shelxl_version_number 2018/3
_shelx_space_group_comment
;
The symmetry employed for this shelxl refinement is uniquely defined
by the following loop, which should always be used as a source of
symmetry information in preference to the above space-group names.
They are only intended as comments.
;
_reflns_odcompleteness_completeness 97.55
_reflns_odcompleteness_iscentric 1
_reflns_odcompleteness_theta 72.66
_olex2_refinement_description
;
1. Fixed Uiso
 At 1.2 times of:
  All C(H) groups
 At 1.5 times of:
  All C(H,H,H) groups
2.a Aromatic/amide H refined with riding coordinates:
 C13(H13), C3(H3), C8(H8), C22(H22), C23(H23), C18(H18), C21(H21)
2.b Idealised Me refined as rotating group:
 C10(H10A,H10B,H10C), C1(H1A,H1B,H1C), C20(H20A,H20B,H20C), C11(H11A,H11B,
 H11C), C15(H15A,H15B,H15C), C6(H6A,H6B,H6C), C5(H5A,H5B,H5C), C16(H16A,H16B,
 H16C)
;
_smtbx_masks_void_probe_radius 1.2
_smtbx_masks_void_truncation_radius 1.2
_olex2_submission_special_instructions 'No special instructions were received'
_oxdiff_exptl_absorpt_empirical_details
;
Empirical correction (ABSPACK) includes:
- Absorption correction using spherical harmonics
- Frame scaling
- Detector area scaling
;
_oxdiff_exptl_absorpt_empirical_full_max 2.676
_oxdiff_exptl_absorpt_empirical_full_min 0.389

loop_
_space_group_symop_operation_xyz
'x, y, z'
'-x, y, -z+1/2'
'x+1/2, y+1/2, z'
'-x+1/2, y+1/2, -z+1/2'
'-x, -y, -z'
'x, -y, z-1/2'
'-x+1/2, -y+1/2, -z'
'x+1/2, -y+1/2, z-1/2'

loop_
_atom_site_label
_atom_site_type_symbol
_atom_site_fract_x
_atom_site_fract_y
_atom_site_fract_z
_atom_site_U_iso_or_equiv
_atom_site_adp_type
_atom_site_occupancy
_atom_site_site_symmetry_order
_atom_site_calc_flag
_atom_site_refinement_flags_posn
_atom_site_refinement_flags_adp
_atom_site_refinement_flags_occupancy
_atom_site_disorder_assembly
_atom_site_disorder_group
Ru1 Ru 0.32514(2) 0.36955(5) 0.67166(2) 0.02015(19) Uani 1 1 d . . . . .
Ru2 Ru 0.39475(2) 0.25546(5) 0.59341(2) 0.02042(19) Uani 1 1 d . . . . .
O5 O 0.29755(14) 0.1416(5) 0.66699(19) 0.0252(9) Uani 1 1 d . . . . .
O4 O 0.26534(14) 0.4692(5) 0.6756(2) 0.0262(9) Uani 1 1 d . . . . .
O2 O 0.34844(13) 0.6028(5) 0.67589(19) 0.0236(9) Uani 1 1 d . . . . .
O1 O 0.37769(14) 0.2811(5) 0.6608(2) 0.0255(9) Uani 1 1 d . . . . .
O7 O 0.45736(14) 0.1501(5) 0.6395(2) 0.0294(10) Uani 1 1 d . . . . .
O3 O 0.34815(15) 0.3408(6) 0.76339(19) 0.0282(10) Uani 1 1 d . . . . .
O8 O 0.41276(16) 0.2346(5) 0.5178(2) 0.0297(10) Uani 1 1 d . . . . .
O9 O 0.36641(14) 0.0292(5) 0.5791(2) 0.0245(9) Uani 1 1 d . . . . .
O6 O 0.42153(13) 0.4837(5) 0.6019(2) 0.0257(9) Uani 1 1 d . . . . .
N2 N 0.33052(16) 0.3501(6) 0.5484(2) 0.0220(11) Uani 1 1 d . . . . .
N1 N 0.30268(16) 0.3962(6) 0.5803(2) 0.0205(10) Uani 1 1 d . . . . .
C10 C 0.2465(2) -0.0746(8) 0.6675(3) 0.0339(15) Uani 1 1 d . . . . .
H10A H 0.221372 -0.096881 0.631075 0.051 Uiso 1 1 calc R U . . .
H10B H 0.237289 -0.103993 0.701332 0.051 Uiso 1 1 calc R U . . .
H10C H 0.273226 -0.137656 0.668043 0.051 Uiso 1 1 calc R U . . .
C14 C 0.4931(2) 0.2350(8) 0.6666(3) 0.0272(14) Uani 1 1 d . . . . .
C17 C 0.4120(2) 0.1011(9) 0.4899(3) 0.0330(15) Uani 1 1 d . . . . .
C7 C 0.2290(2) 0.3888(8) 0.6754(3) 0.0288(14) Uani 1 1 d . . . . .
C9 C 0.2583(2) 0.1073(8) 0.6705(3) 0.0269(14) Uani 1 1 d . . . . .
C13 C 0.4968(2) 0.4039(9) 0.6670(3) 0.0353(16) Uani 1 1 d . . . . .
H13 H 0.525025 0.447442 0.691164 0.042 Uiso 1 1 calc R U . . .
C3 C 0.3819(2) 0.6077(8) 0.7826(3) 0.0262(14) Uani 1 1 d . . . . .
H3 H 0.399068 0.674698 0.814072 0.031 Uiso 1 1 calc R U . . .
C1 C 0.3831(2) 0.8472(8) 0.7178(3) 0.0315(15) Uani 1 1 d . . . . .
H1A H 0.408481 0.848606 0.702265 0.047 Uiso 1 1 calc R U . . .
H1B H 0.392159 0.902003 0.755965 0.047 Uiso 1 1 calc R U . . .
H1C H 0.356811 0.902588 0.690356 0.047 Uiso 1 1 calc R U . . .
C4 C 0.3708(2) 0.4505(9) 0.7987(3) 0.0293(14) Uani 1 1 d . . . . .
C8 C 0.2249(2) 0.2188(9) 0.6749(3) 0.0332(16) Uani 1 1 d . . . . .
H8 H 0.197381 0.175710 0.677684 0.040 Uiso 1 1 calc R U . . .
C2 C 0.37035(19) 0.6749(8) 0.7254(3) 0.0242(13) Uani 1 1 d . . . . .
C20 C 0.3431(3) -0.2287(9) 0.5375(4) 0.0439(19) Uani 1 1 d . . . . .
H20A H 0.346563 -0.262383 0.577697 0.066 Uiso 1 1 calc R U . . .
H20B H 0.355411 -0.312113 0.518200 0.066 Uiso 1 1 calc R U . . .
H20C H 0.310688 -0.212633 0.515453 0.066 Uiso 1 1 calc R U . . .
C19 C 0.3686(2) -0.0725(8) 0.5390(3) 0.0314(15) Uani 1 1 d . . . . .
C11 C 0.4746(2) 0.6972(9) 0.6385(4) 0.047(2) Uani 1 1 d . . . . .
H11A H 0.488115 0.723714 0.608248 0.070 Uiso 1 1 calc R U . . .
H11B H 0.496194 0.722936 0.677378 0.070 Uiso 1 1 calc R U . . .
H11C H 0.446608 0.759884 0.631802 0.070 Uiso 1 1 calc R U . . .
C22 C 0.2646(2) 0.4454(8) 0.4844(3) 0.0279(14) Uani 1 1 d . . . . .
H22 H 0.241899 0.477306 0.448917 0.033 Uiso 1 1 calc R U . . .
C15 C 0.5351(2) 0.1351(9) 0.7001(4) 0.0380(17) Uani 1 1 d . . . . .
H15A H 0.525880 0.046260 0.720521 0.057 Uiso 1 1 calc R U . . .
H15B H 0.557086 0.203542 0.728961 0.057 Uiso 1 1 calc R U . . .
H15C H 0.549113 0.091632 0.672389 0.057 Uiso 1 1 calc R U . . .
C23 C 0.3074(2) 0.3799(8) 0.4911(3) 0.0257(14) Uani 1 1 d . . . . .
H23 H 0.318718 0.358996 0.459687 0.031 Uiso 1 1 calc R U . . .
C6 C 0.1886(2) 0.4939(9) 0.6742(4) 0.0383(17) Uani 1 1 d . . . . .
H6A H 0.198296 0.573765 0.705766 0.057 Uiso 1 1 calc R U . . .
H6B H 0.164519 0.426440 0.679727 0.057 Uiso 1 1 calc R U . . .
H6C H 0.177062 0.548979 0.636152 0.057 Uiso 1 1 calc R U . . .
C12 C 0.4632(2) 0.5172(8) 0.6355(3) 0.0264(14) Uani 1 1 d . . . . .
C5 C 0.3868(3) 0.4044(10) 0.8640(3) 0.0416(17) Uani 1 1 d . . . . .
H5A H 0.374583 0.481689 0.885772 0.062 Uiso 1 1 calc R U . . .
H5B H 0.420112 0.405918 0.879620 0.062 Uiso 1 1 calc R U . . .
H5C H 0.375748 0.296238 0.868416 0.062 Uiso 1 1 calc R U . . .
C16 C 0.4353(4) 0.1082(11) 0.4415(4) 0.058(2) Uani 1 1 d . . . . .
H16A H 0.419704 0.187633 0.411646 0.088 Uiso 1 1 calc R U . . .
H16B H 0.433577 0.002095 0.423126 0.088 Uiso 1 1 calc R U . . .
H16C H 0.467356 0.139123 0.459505 0.088 Uiso 1 1 calc R U . . .
C18 C 0.3912(3) -0.0434(10) 0.4977(3) 0.0434(18) Uani 1 1 d . . . . .
H18 H 0.392512 -0.130422 0.472782 0.052 Uiso 1 1 calc R U . . .
C21 C 0.2627(2) 0.4538(8) 0.5422(3) 0.0262(13) Uani 1 1 d . . . . .
H21 H 0.237800 0.492890 0.552803 0.031 Uiso 1 1 calc R U . . .

loop_
_atom_site_aniso_label
_atom_site_aniso_U_11
_atom_site_aniso_U_22
_atom_site_aniso_U_33
_atom_site_aniso_U_23
_atom_site_aniso_U_13
_atom_site_aniso_U_12
Ru1 0.0223(3) 0.0214(3) 0.0185(3) -0.00015(17) 0.0091(2) -0.00270(16)
Ru2 0.0202(3) 0.0202(3) 0.0230(3) 0.00072(17) 0.0099(2) -0.00253(16)
O5 0.028(2) 0.024(2) 0.024(2) -0.0026(17) 0.0089(18) -0.0064(17)
O4 0.028(2) 0.023(2) 0.032(2) -0.0012(18) 0.0156(18) 0.0015(17)
O2 0.0207(19) 0.028(2) 0.023(2) -0.0025(18) 0.0089(17) -0.0040(16)
O1 0.023(2) 0.027(2) 0.026(2) 0.0004(18) 0.0080(18) -0.0039(17)
O7 0.025(2) 0.028(2) 0.036(3) 0.006(2) 0.0115(19) 0.0069(18)
O3 0.032(2) 0.035(3) 0.020(2) 0.005(2) 0.0107(18) 0.0008(19)
O8 0.031(2) 0.036(3) 0.027(2) 0.002(2) 0.016(2) -0.0032(18)
O9 0.0250(19) 0.022(2) 0.030(2) -0.0036(18) 0.0140(18) -0.0047(17)
O6 0.0202(19) 0.026(2) 0.031(2) 0.0015(19) 0.0091(18) -0.0032(17)
N2 0.019(2) 0.026(3) 0.021(3) -0.001(2) 0.008(2) -0.003(2)
N1 0.023(2) 0.024(3) 0.017(3) -0.002(2) 0.009(2) 0.000(2)
C10 0.038(3) 0.025(3) 0.043(4) -0.001(3) 0.019(3) -0.015(3)
C14 0.021(3) 0.034(4) 0.030(4) 0.000(3) 0.012(3) 0.003(2)
C17 0.035(3) 0.043(4) 0.024(3) 0.004(3) 0.014(3) 0.009(3)
C7 0.034(3) 0.038(4) 0.018(3) -0.003(3) 0.014(3) 0.000(3)
C9 0.032(3) 0.033(4) 0.016(3) -0.004(3) 0.009(3) -0.006(3)
C13 0.019(3) 0.043(4) 0.045(4) 0.000(3) 0.012(3) -0.003(3)
C3 0.022(3) 0.038(4) 0.018(3) -0.007(3) 0.005(2) 0.000(3)
C1 0.029(3) 0.033(4) 0.037(4) -0.008(3) 0.017(3) -0.009(3)
C4 0.022(3) 0.044(4) 0.024(3) -0.007(3) 0.012(2) -0.001(3)
C8 0.031(3) 0.034(4) 0.041(4) -0.007(3) 0.021(3) -0.011(3)
C2 0.016(2) 0.034(4) 0.025(3) -0.006(3) 0.010(2) -0.002(2)
C20 0.056(5) 0.025(4) 0.042(5) 0.001(3) 0.003(4) -0.002(3)
C19 0.033(3) 0.028(4) 0.027(4) 0.004(3) 0.003(3) 0.008(3)
C11 0.027(3) 0.033(4) 0.082(6) -0.012(4) 0.019(4) -0.011(3)
C22 0.030(3) 0.031(4) 0.021(3) 0.005(3) 0.005(3) 0.002(3)
C15 0.027(3) 0.039(4) 0.050(5) 0.005(3) 0.015(3) 0.010(3)
C23 0.032(3) 0.030(4) 0.021(3) -0.005(3) 0.015(3) -0.005(3)
C6 0.034(3) 0.044(4) 0.043(4) -0.003(3) 0.022(3) 0.006(3)
C12 0.024(3) 0.025(3) 0.033(4) -0.006(3) 0.012(3) -0.003(2)
C5 0.044(4) 0.056(5) 0.022(4) -0.003(3) 0.007(3) -0.008(4)
C16 0.088(7) 0.061(6) 0.044(5) 0.006(4) 0.047(5) 0.016(5)
C18 0.064(5) 0.036(4) 0.031(4) -0.003(3) 0.017(4) 0.004(4)
C21 0.024(3) 0.023(3) 0.030(3) 0.000(3) 0.007(3) -0.002(2)

loop_
_atom_type_symbol
_atom_type_description
_atom_type_scat_dispersion_real
_atom_type_scat_dispersion_imag
_atom_type_scat_source
C C 0.0181 0.0091 'International Tables Vol C Tables 4.2.6.8 and 6.1.1.4'
H H 0.0000 0.0000 'International Tables Vol C Tables 4.2.6.8 and 6.1.1.4'
N N 0.0311 0.0180 'International Tables Vol C Tables 4.2.6.8 and 6.1.1.4'
O O 0.0492 0.0322 'International Tables Vol C Tables 4.2.6.8 and 6.1.1.4'
Ru Ru 0.0552 3.2960 'International Tables Vol C Tables 4.2.6.8 and 6.1.1.4'

loop_
_geom_angle_atom_site_label_1
_geom_angle_atom_site_label_2
_geom_angle_atom_site_label_3
_geom_angle
_geom_angle_site_symmetry_1
_geom_angle_site_symmetry_3
_geom_angle_publ_flag
O5 Ru1 O3 86.81(18) . . ?
O5 Ru1 N1 92.94(19) . . ?
O4 Ru1 O5 90.34(17) . . ?
O4 Ru1 O3 89.81(18) . . ?
O4 Ru1 N1 90.73(18) . . ?
O2 Ru1 O5 176.18(16) . . ?
O2 Ru1 O4 85.86(16) . . ?
O2 Ru1 O3 93.60(18) . . ?
O2 Ru1 N1 86.69(18) . . ?
O1 Ru1 O5 89.91(18) . . ?
O1 Ru1 O4 174.98(19) . . ?
O1 Ru1 O2 93.84(18) . . ?
O1 Ru1 O3 95.21(18) . . ?
O1 Ru1 N1 84.24(19) . . ?
N1 Ru1 O3 179.40(19) . . ?
O1 Ru2 O7 93.85(19) . . ?
O1 Ru2 O8 178.10(19) . . ?
O1 Ru2 O9 91.23(18) . . ?
O1 Ru2 O6 91.73(18) . . ?
O1 Ru2 N2 84.92(19) . . ?
O8 Ru2 O7 87.59(19) . . ?
O8 Ru2 N2 93.70(19) . . ?
O9 Ru2 O7 88.78(17) . . ?
O9 Ru2 O8 90.04(18) . . ?
O9 Ru2 N2 88.48(18) . . ?
O6 Ru2 O7 93.33(17) . . ?
O6 Ru2 O8 86.94(18) . . ?
O6 Ru2 O9 176.24(17) . . ?
O6 Ru2 N2 89.47(18) . . ?
N2 Ru2 O7 176.98(18) . . ?
C9 O5 Ru1 125.9(4) . . ?
C7 O4 Ru1 125.7(4) . . ?
C2 O2 Ru1 123.0(4) . . ?
Ru2 O1 Ru1 131.9(2) . . ?
C14 O7 Ru2 122.3(4) . . ?
C4 O3 Ru1 122.5(4) . . ?
C17 O8 Ru2 124.2(4) . . ?
C19 O9 Ru2 126.4(4) . . ?
C12 O6 Ru2 122.9(4) . . ?
N1 N2 Ru2 118.8(4) . . ?
C23 N2 Ru2 134.0(4) . . ?
C23 N2 N1 107.2(5) . . ?
N2 N1 Ru1 120.0(4) . . ?
C21 N1 Ru1 131.2(4) . . ?
C21 N1 N2 108.7(5) . . ?
H10A C10 H10B 109.5 . . ?
H10A C10 H10C 109.5 . . ?
H10B C10 H10C 109.5 . . ?
C9 C10 H10A 109.5 . . ?
C9 C10 H10B 109.5 . . ?
C9 C10 H10C 109.5 . . ?
O7 C14 C13 126.9(6) . . ?
O7 C14 C15 114.2(6) . . ?
C13 C14 C15 118.8(6) . . ?
O8 C17 C16 115.0(7) . . ?
O8 C17 C18 126.4(6) . . ?
C18 C17 C16 118.6(7) . . ?
O4 C7 C8 125.7(6) . . ?
O4 C7 C6 114.4(6) . . ?
C8 C7 C6 119.9(6) . . ?
O5 C9 C10 115.4(6) . . ?
O5 C9 C8 126.5(6) . . ?
C8 C9 C10 118.1(6) . . ?
C14 C13 H13 116.2 . . ?
C14 C13 C12 127.6(6) . . ?
C12 C13 H13 116.2 . . ?
C4 C3 H3 116.1 . . ?
C2 C3 H3 116.1 . . ?
C2 C3 C4 127.8(6) . . ?
H1A C1 H1B 109.5 . . ?
H1A C1 H1C 109.5 . . ?
H1B C1 H1C 109.5 . . ?
C2 C1 H1A 109.5 . . ?
C2 C1 H1B 109.5 . . ?
C2 C1 H1C 109.5 . . ?
O3 C4 C3 126.4(6) . . ?
O3 C4 C5 115.0(6) . . ?
C3 C4 C5 118.6(6) . . ?
C7 C8 C9 125.7(6) . . ?
C7 C8 H8 117.2 . . ?
C9 C8 H8 117.2 . . ?
O2 C2 C3 126.5(6) . . ?
O2 C2 C1 113.7(6) . . ?
C3 C2 C1 119.8(6) . . ?
H20A C20 H20B 109.5 . . ?
H20A C20 H20C 109.5 . . ?
H20B C20 H20C 109.5 . . ?
C19 C20 H20A 109.5 . . ?
C19 C20 H20B 109.5 . . ?
C19 C20 H20C 109.5 . . ?
O9 C19 C20 114.8(6) . . ?
O9 C19 C18 124.7(7) . . ?
C18 C19 C20 120.4(7) . . ?
H11A C11 H11B 109.5 . . ?
H11A C11 H11C 109.5 . . ?
H11B C11 H11C 109.5 . . ?
C12 C11 H11A 109.5 . . ?
C12 C11 H11B 109.5 . . ?
C12 C11 H11C 109.5 . . ?
C23 C22 H22 127.7 . . ?
C23 C22 C21 104.6(5) . . ?
C21 C22 H22 127.7 . . ?
C14 C15 H15A 109.5 . . ?
C14 C15 H15B 109.5 . . ?
C14 C15 H15C 109.5 . . ?
H15A C15 H15B 109.5 . . ?
H15A C15 H15C 109.5 . . ?
H15B C15 H15C 109.5 . . ?
N2 C23 C22 110.8(5) . . ?
N2 C23 H23 124.6 . . ?
C22 C23 H23 124.6 . . ?
C7 C6 H6A 109.5 . . ?
C7 C6 H6B 109.5 . . ?
C7 C6 H6C 109.5 . . ?
H6A C6 H6B 109.5 . . ?
H6A C6 H6C 109.5 . . ?
H6B C6 H6C 109.5 . . ?
O6 C12 C13 126.2(6) . . ?
O6 C12 C11 113.7(6) . . ?
C13 C12 C11 120.1(6) . . ?
C4 C5 H5A 109.5 . . ?
C4 C5 H5B 109.5 . . ?
C4 C5 H5C 109.5 . . ?
H5A C5 H5B 109.5 . . ?
H5A C5 H5C 109.5 . . ?
H5B C5 H5C 109.5 . . ?
C17 C16 H16A 109.5 . . ?
C17 C16 H16B 109.5 . . ?
C17 C16 H16C 109.5 . . ?
H16A C16 H16B 109.5 . . ?
H16A C16 H16C 109.5 . . ?
H16B C16 H16C 109.5 . . ?
C17 C18 C19 126.7(7) . . ?
C17 C18 H18 116.7 . . ?
C19 C18 H18 116.7 . . ?
N1 C21 C22 108.7(5) . . ?
N1 C21 H21 125.7 . . ?
C22 C21 H21 125.7 . . ?

loop_
_geom_bond_atom_site_label_1
_geom_bond_atom_site_label_2
_geom_bond_distance
_geom_bond_site_symmetry_2
_geom_bond_publ_flag
Ru1 O5 2.025(4) . ?
Ru1 O4 2.024(4) . ?
Ru1 O2 2.018(4) . ?
Ru1 O1 1.848(4) . ?
Ru1 O3 2.057(4) . ?
Ru1 N1 2.047(5) . ?
Ru2 O1 1.842(4) . ?
Ru2 O7 2.046(4) . ?
Ru2 O8 2.039(5) . ?
Ru2 O9 2.015(4) . ?
Ru2 O6 2.012(4) . ?
Ru2 N2 2.044(5) . ?
O5 C9 1.257(8) . ?
O4 C7 1.284(8) . ?
O2 C2 1.280(7) . ?
O7 C14 1.270(8) . ?
O3 C4 1.261(8) . ?
O8 C17 1.267(8) . ?
O9 C19 1.275(8) . ?
O6 C12 1.285(7) . ?
N2 N1 1.359(7) . ?
N2 C23 1.326(8) . ?
N1 C21 1.337(8) . ?
C10 H10A 0.9600 . ?
C10 H10B 0.9600 . ?
C10 H10C 0.9600 . ?
C10 C9 1.519(9) . ?
C14 C13 1.379(10) . ?
C14 C15 1.501(9) . ?
C17 C16 1.531(10) . ?
C17 C18 1.377(11) . ?
C7 C8 1.390(9) . ?
C7 C6 1.491(9) . ?
C9 C8 1.393(10) . ?
C13 H13 0.9300 . ?
C13 C12 1.397(10) . ?
C3 H3 0.9300 . ?
C3 C4 1.407(10) . ?
C3 C2 1.391(9) . ?
C1 H1A 0.9600 . ?
C1 H1B 0.9600 . ?
C1 H1C 0.9600 . ?
C1 C2 1.482(9) . ?
C4 C5 1.503(10) . ?
C8 H8 0.9300 . ?
C20 H20A 0.9600 . ?
C20 H20B 0.9600 . ?
C20 H20C 0.9600 . ?
C20 C19 1.485(10) . ?
C19 C18 1.387(11) . ?
C11 H11A 0.9600 . ?
C11 H11B 0.9600 . ?
C11 H11C 0.9600 . ?
C11 C12 1.502(10) . ?
C22 H22 0.9300 . ?
C22 C23 1.368(9) . ?
C22 C21 1.388(9) . ?
C15 H15A 0.9600 . ?
C15 H15B 0.9600 . ?
C15 H15C 0.9600 . ?
C23 H23 0.9300 . ?
C6 H6A 0.9600 . ?
C6 H6B 0.9600 . ?
C6 H6C 0.9600 . ?
C5 H5A 0.9600 . ?
C5 H5B 0.9600 . ?
C5 H5C 0.9600 . ?
C16 H16A 0.9600 . ?
C16 H16B 0.9600 . ?
C16 H16C 0.9600 . ?
C18 H18 0.9300 . ?
C21 H21 0.9300 . ?

loop_
_geom_torsion_atom_site_label_1
_geom_torsion_atom_site_label_2
_geom_torsion_atom_site_label_3
_geom_torsion_atom_site_label_4
_geom_torsion
_geom_torsion_site_symmetry_1
_geom_torsion_site_symmetry_2
_geom_torsion_site_symmetry_3
_geom_torsion_site_symmetry_4
_geom_torsion_publ_flag
Ru1 O5 C9 C10 -178.3(4) . . . . ?
Ru1 O5 C9 C8 3.9(9) . . . . ?
Ru1 O4 C7 C8 2.7(9) . . . . ?
Ru1 O4 C7 C6 -175.7(4) . . . . ?
Ru1 O2 C2 C3 0.6(8) . . . . ?
Ru1 O2 C2 C1 -178.5(4) . . . . ?
Ru1 O3 C4 C3 3.1(8) . . . . ?
Ru1 O3 C4 C5 -177.1(4) . . . . ?
Ru1 N1 C21 C22 -179.8(4) . . . . ?
Ru2 O7 C14 C13 -3.9(10) . . . . ?
Ru2 O7 C14 C15 177.3(4) . . . . ?
Ru2 O8 C17 C16 -169.2(5) . . . . ?
Ru2 O8 C17 C18 13.3(10) . . . . ?
Ru2 O9 C19 C20 -178.0(4) . . . . ?
Ru2 O9 C19 C18 -0.2(9) . . . . ?
Ru2 O6 C12 C13 5.0(9) . . . . ?
Ru2 O6 C12 C11 -175.7(5) . . . . ?
Ru2 N2 N1 Ru1 -0.3(6) . . . . ?
Ru2 N2 N1 C21 -179.9(4) . . . . ?
Ru2 N2 C23 C22 -180.0(4) . . . . ?
O5 Ru1 O1 Ru2 96.2(3) . . . . ?
O5 C9 C8 C7 0.8(12) . . . . ?
O4 C7 C8 C9 -4.4(12) . . . . ?
O2 Ru1 O1 Ru2 -83.0(3) . . . . ?
O7 Ru2 O1 Ru1 179.4(3) . . . . ?
O7 C14 C13 C12 -3.7(12) . . . . ?
O3 Ru1 O1 Ru2 -177.0(3) . . . . ?
O8 C17 C18 C19 -2.5(13) . . . . ?
O9 Ru2 O1 Ru1 -91.7(3) . . . . ?
O9 C19 C18 C17 -4.9(12) . . . . ?
O6 Ru2 O1 Ru1 86.0(3) . . . . ?
N2 Ru2 O1 Ru1 -3.4(3) . . . . ?
N2 N1 C21 C22 -0.2(7) . . . . ?
N1 Ru1 O1 Ru2 3.2(3) . . . . ?
N1 N2 C23 C22 0.1(7) . . . . ?
C10 C9 C8 C7 -177.0(7) . . . . ?
C14 C13 C12 O6 3.1(12) . . . . ?
C14 C13 C12 C11 -176.1(7) . . . . ?
C4 C3 C2 O2 -2.5(10) . . . . ?
C4 C3 C2 C1 176.6(6) . . . . ?
C2 C3 C4 O3 0.3(10) . . . . ?
C2 C3 C4 C5 -179.5(6) . . . . ?
C20 C19 C18 C17 172.8(7) . . . . ?
C15 C14 C13 C12 175.0(7) . . . . ?
C23 N2 N1 Ru1 179.7(4) . . . . ?
C23 N2 N1 C21 0.0(6) . . . . ?
C23 C22 C21 N1 0.3(7) . . . . ?
C6 C7 C8 C9 173.9(7) . . . . ?
C16 C17 C18 C19 -180.0(8) . . . . ?
C21 C22 C23 N2 -0.2(7) . . . . ?

loop_
_smtbx_masks_void_nr
_smtbx_masks_void_average_x
_smtbx_masks_void_average_y
_smtbx_masks_void_average_z
_smtbx_masks_void_volume
_smtbx_masks_void_count_electrons
_smtbx_masks_void_content
1 0.000 0.000 0.000 79.7 16.8 ?
2 0.000 0.000 0.500 79.7 16.8 ?
3 0.500 0.500 0.000 79.7 16.8 ?
4 0.500 0.500 0.500 79.7 16.8 ?
